data_7704605
loop_
_publ_author_name
'Pantalon Juraj, Natalija'
'Krklec, Marko'
'Novosel, Tiana'
'Peri\'c, Berislav'
'Vianello, Robert'
'Rai\'c-Mali\'c, Silvana'
'Kirin, Sre\'cko I'

_publ_section_title
;
 Copper(ii) and zinc(ii) complexes of mono- and
 bis-1,2,3-triazole-substituted heterocyclic ligands.
;
_journal_issue 26
_journal_name_full 'Dalton transactions (Cambridge, England : 2003)'
_journal_page_first 9002
_journal_page_last 9015
_journal_paper_doi 10.1039/d0dt01244k
_journal_volume 49
_journal_year 2020
_chemical_formula_moiety 'C52 H50 Cu N14 2+, F6 Si 2-, 0.7(H2 O)'
_chemical_formula_sum 'C52 H51.4 Cu F6 N14 O0.7 Si'
_chemical_formula_weight 1089.39
_space_group_crystal_system monoclinic
_space_group_IT_number 14
_space_group_name_Hall '-P 2ybc'
_space_group_name_H-M_alt 'P 1 21/c 1'
_atom_sites_solution_hydrogens geom
_atom_sites_solution_primary direct
_atom_sites_solution_secondary difmap
_audit_block_doi 10.5517/ccdc.csd.cc24xv86
_audit_creation_method SHELXL-2018/3
_audit_update_record
;
2020-05-13 deposited with the CCDC.	2020-06-04 downloaded from the CCDC.
;
_cell_angle_alpha 90
_cell_angle_beta 110.830(3)
_cell_angle_gamma 90
_cell_formula_units_Z 2
_cell_length_a 10.6299(3)
_cell_length_b 16.4545(4)
_cell_length_c 16.1189(7)
_cell_measurement_reflns_used 4825
_cell_measurement_temperature 293(2)
_cell_measurement_theta_max 74.5730
_cell_measurement_theta_min 3.9440
_cell_volume 2635.08(16)
_computing_cell_refinement 'CrysAlisPro 1.171.38.46 (Rigaku OD, 2015)'
_computing_data_collection 'CrysAlisPro 1.171.38.46 (Rigaku OD, 2015)'
_computing_data_reduction 'CrysAlisPro 1.171.38.46 (Rigaku OD, 2015)'
_computing_structure_refinement 'SHELXL-2018/3 (Sheldrick, 2018)'
_computing_structure_solution 'SHELXT-2018/3 (Sheldrick, 2018)'
_diffrn_ambient_temperature 293(2)
_diffrn_detector_area_resol_mean 10.4323
_diffrn_measured_fraction_theta_full 0.996
_diffrn_measured_fraction_theta_max 0.981
_diffrn_measurement_device_type 'Xcalibur, Ruby, Nova'
_diffrn_measurement_method '\w scans'
_diffrn_radiation_type CuK\a
_diffrn_radiation_wavelength 1.54184
_diffrn_reflns_av_R_equivalents 0.0266
_diffrn_reflns_av_unetI/netI 0.0299
_diffrn_reflns_Laue_measured_fraction_full 0.996
_diffrn_reflns_Laue_measured_fraction_max 0.981
_diffrn_reflns_limit_h_max 13
_diffrn_reflns_limit_h_min -13
_diffrn_reflns_limit_k_max 19
_diffrn_reflns_limit_k_min -20
_diffrn_reflns_limit_l_max 17
_diffrn_reflns_limit_l_min -19
_diffrn_reflns_number 14816
_diffrn_reflns_point_group_measured_fraction_full 0.996
_diffrn_reflns_point_group_measured_fraction_max 0.981
_diffrn_reflns_theta_full 67.684
_diffrn_reflns_theta_max 75.949
_diffrn_reflns_theta_min 3.978
_diffrn_source 'micro-focus sealed X-ray tube'
_exptl_absorpt_coefficient_mu 1.42
_exptl_absorpt_correction_T_max 1.00000
_exptl_absorpt_correction_T_min 0.84860
_exptl_absorpt_correction_type multi-scan
_exptl_absorpt_process_details
;
CrysAlisPro 1.171.39.46 (Rigaku Oxford Diffraction, 2018)
Empirical absorption correction using spherical harmonics,
 implemented in SCALE3 ABSPACK scaling algorithm.
;
_exptl_crystal_colour brown
_exptl_crystal_density_diffrn 1.373
_exptl_crystal_description cube
_exptl_crystal_F_000 1128
_exptl_crystal_size_max 0.3
_exptl_crystal_size_mid 0.2
_exptl_crystal_size_min 0.1
_refine_diff_density_max 1.010
_refine_diff_density_min -0.186
_refine_diff_density_rms 0.068
_refine_ls_extinction_method none
_refine_ls_goodness_of_fit_ref 1.062
_refine_ls_hydrogen_treatment constr
_refine_ls_matrix_type full
_refine_ls_number_parameters 368
_refine_ls_number_reflns 5390
_refine_ls_number_restraints 201
_refine_ls_restrained_S_all 1.056
_refine_ls_R_factor_all 0.0631
_refine_ls_R_factor_gt 0.0559
_refine_ls_shift/su_max 0.000
_refine_ls_shift/su_mean 0.000
_refine_ls_structure_factor_coef Fsqd
_refine_ls_weighting_details 'w=1/[\s^2^(Fo^2^)+(0.1193P)^2^+0.3932P] where P=(Fo^2^+2Fc^2^)/3'
_refine_ls_weighting_scheme calc
_refine_ls_wR_factor_gt 0.1711
_refine_ls_wR_factor_ref 0.1829
_reflns_Friedel_coverage 0.000
_reflns_number_gt 4498
_reflns_number_total 5390
_reflns_threshold_expression 'I > 2\s(I)'
_cod_data_source_file d0dt01244k3.cif
_cod_data_source_block 9cCu
_cod_depositor_comments 'Adding full bibliography for 7704600--7704605.cif.'
_cod_original_sg_symbol_H-M 'P 21/c'
_cod_database_code 7704605
_shelx_shelxl_version_number 2018/3
_shelx_space_group_comment
;
The symmetry employed for this shelxl refinement is uniquely defined
by the following loop, which should always be used as a source of
symmetry information in preference to the above space-group names.
They are only intended as comments.
;

loop_
_space_group_symop_operation_xyz
'x, y, z'
'-x, y+1/2, -z+1/2'
'-x, -y, -z'
'x, -y-1/2, z-1/2'

loop_
_atom_site_label
_atom_site_type_symbol
_atom_site_fract_x
_atom_site_fract_y
_atom_site_fract_z
_atom_site_U_iso_or_equiv
_atom_site_adp_type
_atom_site_occupancy
_atom_site_site_symmetry_order
_atom_site_calc_flag
_atom_site_refinement_flags_posn
_atom_site_refinement_flags_adp
_atom_site_refinement_flags_occupancy
_atom_site_disorder_assembly
_atom_site_disorder_group
Cu1 Cu 0.500000 0.500000 0.500000 0.04342(17) Uani 1 2 d S . P . .
C1 C 0.8073(3) 0.49903(13) 0.49864(18) 0.0543(5) Uani 1 1 d . . . . .
C2 C 0.8626(3) 0.51474(19) 0.5899(2) 0.0663(6) Uani 1 1 d . . . . .
H2 H 0.845694 0.479530 0.629891 0.080 Uiso 1 1 calc R U . . .
C3 C 0.9419(3) 0.5824(2) 0.6204(2) 0.0795(8) Uani 1 1 d . . . . .
H3 H 0.978012 0.592208 0.681159 0.095 Uiso 1 1 calc R U . . .
C4 C 0.9690(3) 0.6357(2) 0.5633(3) 0.0791(8) Uani 1 1 d . . . . .
H4 H 1.022541 0.681230 0.584831 0.095 Uiso 1 1 calc R U . . .
C5 C 0.9159(3) 0.62050(18) 0.4742(2) 0.0715(7) Uani 1 1 d . . . . .
H5 H 0.933930 0.656136 0.435095 0.086 Uiso 1 1 calc R U . . .
C6 C 0.8360(3) 0.55340(16) 0.44116(19) 0.0602(6) Uani 1 1 d . . . . .
H6 H 0.800944 0.544300 0.380249 0.072 Uiso 1 1 calc R U . . .
N2 N 0.7177(2) 0.43378(13) 0.46619(14) 0.0585(5) Uani 1 1 d . . . . .
C8_1 C 0.6590(3) 0.42063(15) 0.36998(16) 0.0577(5) Uani 1 1 d . . . . .
H8A_1 H 0.624345 0.365630 0.358365 0.069 Uiso 1 1 calc R U . . .
H8B_1 H 0.728472 0.426727 0.344448 0.069 Uiso 1 1 calc R U . . .
C9_1 C 0.5477(2) 0.47950(15) 0.32682(15) 0.0513(5) Uani 1 1 d . . . . .
C10_1 C 0.4998(3) 0.51199(18) 0.24355(16) 0.0610(6) Uani 1 1 d . . . . .
H10_1 H 0.531861 0.503364 0.197591 0.073 Uiso 1 1 calc R U . . .
N3_1 N 0.4710(2) 0.50897(11) 0.37121(13) 0.0510(4) Uani 1 1 d . . . . .
N4_1 N 0.3779(2) 0.55825(13) 0.32002(13) 0.0575(5) Uani 1 1 d . . . . .
N5_1 N 0.3958(2) 0.55932(14) 0.24246(13) 0.0612(5) Uani 1 1 d . . . . .
C11A_1 C 0.3105(4) 0.6121(2) 0.16983(19) 0.0837(9) Uani 0.721(5) 1 d . . P A 1
H11B_1 H 0.351654 0.665363 0.175401 0.100 Uiso 0.721(5) 1 calc R U P A 1
H11A_1 H 0.305970 0.589273 0.113347 0.100 Uiso 0.721(5) 1 calc R U P A 1
C12A_1 C 0.1726(3) 0.6209(2) 0.1705(2) 0.0727(11) Uani 0.721(5) 1 d G U P A 1
C13A_1 C 0.0743(4) 0.5662(2) 0.1221(3) 0.113(2) Uani 0.721(5) 1 d G U P A 1
H13A_1 H 0.093873 0.527745 0.086104 0.136 Uiso 0.721(5) 1 calc R U P A 1
C14A_1 C -0.0533(3) 0.5689(3) 0.1274(4) 0.168(4) Uani 0.721(5) 1 d G U P A 1
H14A_1 H -0.119120 0.532288 0.094974 0.201 Uiso 0.721(5) 1 calc R U P A 1
C15A_1 C -0.0826(4) 0.6263(4) 0.1811(4) 0.175(4) Uani 0.721(5) 1 d G U P A 1
H15A_1 H -0.167978 0.628135 0.184689 0.210 Uiso 0.721(5) 1 calc R U P A 1
C16A_1 C 0.0157(6) 0.6810(4) 0.2296(3) 0.149(4) Uani 0.721(5) 1 d G U P A 1
H16A_1 H -0.003844 0.719438 0.265535 0.179 Uiso 0.721(5) 1 calc R U P A 1
C17A_1 C 0.1434(5) 0.6783(2) 0.2243(2) 0.109(2) Uani 0.721(5) 1 d G U P A 1
H17A_1 H 0.209151 0.714896 0.256667 0.131 Uiso 0.721(5) 1 calc R U P A 1
C11B_1 C 0.3105(4) 0.6121(2) 0.16983(19) 0.0837(9) Uani 0.279(5) 1 d . U P A 2
H11C_1 H 0.366381 0.648839 0.150940 0.100 Uiso 0.279(5) 1 calc R U P A 2
H11D_1 H 0.258414 0.579166 0.119354 0.100 Uiso 0.279(5) 1 calc R U P A 2
C12B_1 C 0.2224(10) 0.6573(7) 0.2019(7) 0.100(4) Uani 0.279(5) 1 d G U P A 2
C13B_1 C 0.0954(11) 0.6289(7) 0.1939(8) 0.123(4) Uani 0.279(5) 1 d G U P A 2
H13B_1 H 0.065103 0.579264 0.166448 0.148 Uiso 0.279(5) 1 calc R U P A 2
C14B_1 C 0.0137(10) 0.6747(8) 0.2268(8) 0.152(7) Uani 0.279(5) 1 d G U P A 2
H14B_1 H -0.071249 0.655732 0.221417 0.183 Uiso 0.279(5) 1 calc R U P A 2
C15B_1 C 0.0590(12) 0.7489(8) 0.2677(8) 0.153(6) Uani 0.279(5) 1 d G U P A 2
H15B_1 H 0.004307 0.779573 0.289783 0.184 Uiso 0.279(5) 1 calc R U P A 2
C16B_1 C 0.1859(12) 0.7773(6) 0.2758(7) 0.140(5) Uani 0.279(5) 1 d G U P A 2
H16B_1 H 0.216216 0.826947 0.303181 0.168 Uiso 0.279(5) 1 calc R U P A 2
C17B_1 C 0.2676(10) 0.7315(7) 0.2428(6) 0.107(4) Uani 0.279(5) 1 d G U P A 2
H17B_1 H 0.352570 0.750480 0.248213 0.129 Uiso 0.279(5) 1 calc R U P A 2
C8_2 C 0.7340(3) 0.35769(16) 0.51667(19) 0.0629(6) Uani 1 1 d . . . B 2
H8A_2 H 0.789679 0.367145 0.578199 0.075 Uiso 1 1 calc R U . B 2
H8B_2 H 0.778136 0.317416 0.492542 0.075 Uiso 1 1 calc R U . B 2
C9_2 C 0.5986(2) 0.32698(13) 0.51128(15) 0.0519(5) Uani 1 1 d . . . B 2
C10_2 C 0.5515(3) 0.25191(14) 0.52152(18) 0.0571(6) Uani 1 1 d . . . B 2
H10_2 H 0.598334 0.202976 0.531348 0.069 Uiso 1 1 calc R U . B 2
N3_2 N 0.49513(17) 0.37941(12) 0.49757(11) 0.0480(4) Uani 1 1 d . . . B 2
N4_2 N 0.3877(2) 0.34158(11) 0.49966(12) 0.0508(4) Uani 1 1 d . . . B 2
N5_2 N 0.4226(2) 0.26385(11) 0.51435(13) 0.0521(4) Uani 1 1 d . . . B 2
C11_2 C 0.3236(3) 0.20645(14) 0.52319(17) 0.0590(5) Uani 1 1 d . . . B 2
H11A_2 H 0.345438 0.152482 0.508179 0.071 Uiso 1 1 calc R U . B 2
H11B_2 H 0.235602 0.220779 0.480977 0.071 Uiso 1 1 calc R U . B 2
C12_2 C 0.3168(3) 0.20435(15) 0.61513(17) 0.0584(5) Uani 1 1 d . . . B 2
C13_2 C 0.3661(4) 0.2645(2) 0.6777(2) 0.0847(9) Uani 1 1 d . . . B 2
H131_2 H 0.410920 0.308693 0.665220 0.102 Uiso 1 1 calc R U . B 2
C14_2 C 0.3495(4) 0.2598(3) 0.7596(2) 0.0945(11) Uani 1 1 d . . . B 2
H14_2 H 0.382233 0.301104 0.801154 0.113 Uiso 1 1 calc R U . B 2
C15_2 C 0.2851(4) 0.1945(3) 0.7787(2) 0.0865(10) Uani 1 1 d . . . B 2
H15_2 H 0.273276 0.191483 0.833073 0.104 Uiso 1 1 calc R U . B 2
C16_2 C 0.2393(5) 0.1351(2) 0.7191(3) 0.1004(13) Uani 1 1 d . . . B 2
H16_2 H 0.196571 0.090462 0.732815 0.120 Uiso 1 1 calc R U . B 2
C17_2 C 0.2544(4) 0.1388(2) 0.6368(3) 0.0875(10) Uani 1 1 d . . . B 2
H17_2 H 0.222197 0.096641 0.596260 0.105 Uiso 1 1 calc R U . B 2
Si1 Si 0.500000 0.000000 0.500000 0.0581(3) Uani 1 2 d S . P . .
F1 F 0.3524(2) 0.00435(11) 0.51572(15) 0.0853(6) Uani 1 1 d . . . . .
F2 F 0.4520(2) 0.07683(10) 0.42648(11) 0.0750(5) Uani 1 1 d . . . . .
F3 F 0.4360(2) -0.06755(10) 0.41726(11) 0.0818(5) Uani 1 1 d . . . . .

loop_
_atom_site_aniso_label
_atom_site_aniso_U_11
_atom_site_aniso_U_22
_atom_site_aniso_U_33
_atom_site_aniso_U_23
_atom_site_aniso_U_13
_atom_site_aniso_U_12
Cu1 0.0561(3) 0.0369(3) 0.0458(3) 0.00307(14) 0.0286(2) 0.00536(15)
C1 0.0502(11) 0.0536(12) 0.0680(14) 0.0032(9) 0.0318(10) 0.0077(9)
C2 0.0657(15) 0.0724(15) 0.0703(15) -0.0033(12) 0.0360(12) 0.0077(12)
C3 0.0682(16) 0.090(2) 0.0857(18) -0.0270(16) 0.0337(14) 0.0036(15)
C4 0.0651(15) 0.0704(16) 0.112(2) -0.0245(17) 0.0443(16) -0.0080(13)
C5 0.0629(14) 0.0629(15) 0.103(2) 0.0036(14) 0.0472(14) -0.0012(12)
C6 0.0586(13) 0.0573(13) 0.0748(14) 0.0024(11) 0.0360(11) 0.0023(10)
N2 0.0599(11) 0.0547(11) 0.0641(11) 0.0115(9) 0.0260(9) -0.0002(8)
C8_1 0.0641(13) 0.0543(12) 0.0641(13) -0.0001(10) 0.0345(11) 0.0036(10)
C9_1 0.0590(12) 0.0528(11) 0.0503(11) -0.0016(9) 0.0295(9) -0.0003(10)
C10_1 0.0703(15) 0.0718(16) 0.0504(13) 0.0009(10) 0.0330(11) 0.0043(11)
N3_1 0.0630(11) 0.0492(9) 0.0489(9) 0.0036(7) 0.0299(8) 0.0061(8)
N4_1 0.0663(11) 0.0617(11) 0.0505(9) 0.0082(8) 0.0280(8) 0.0119(9)
N5_1 0.0719(12) 0.0689(13) 0.0478(9) 0.0059(9) 0.0273(9) 0.0049(10)
C11A_1 0.095(2) 0.101(2) 0.0567(14) 0.0243(15) 0.0291(14) 0.0218(19)
C12A_1 0.079(3) 0.081(3) 0.055(2) 0.0166(18) 0.0213(18) 0.028(2)
C13A_1 0.089(3) 0.104(4) 0.118(4) 0.010(3) 0.000(3) 0.015(3)
C14A_1 0.078(4) 0.178(8) 0.213(9) 0.062(6) 0.010(5) 0.022(4)
C15A_1 0.100(4) 0.239(10) 0.195(8) 0.103(6) 0.063(5) 0.074(5)
C16A_1 0.152(6) 0.193(8) 0.126(6) 0.067(6) 0.077(5) 0.115(6)
C17A_1 0.136(4) 0.115(4) 0.073(3) 0.017(3) 0.034(3) 0.063(4)
C11B_1 0.095(2) 0.101(2) 0.0567(14) 0.0243(15) 0.0291(14) 0.0218(19)
C12B_1 0.104(8) 0.125(9) 0.071(7) 0.033(6) 0.032(6) 0.039(7)
C13B_1 0.109(7) 0.141(10) 0.118(10) 0.047(8) 0.039(7) 0.032(7)
C14B_1 0.135(12) 0.201(14) 0.139(16) 0.075(13) 0.072(12) 0.067(11)
C15B_1 0.158(10) 0.183(12) 0.132(12) 0.068(9) 0.069(10) 0.105(10)
C16B_1 0.173(11) 0.133(10) 0.113(10) 0.056(7) 0.050(9) 0.092(8)
C17B_1 0.122(9) 0.104(7) 0.098(9) 0.037(6) 0.043(7) 0.042(6)
C8_2 0.0599(13) 0.0537(12) 0.0802(16) 0.0165(11) 0.0314(12) 0.0073(10)
C9_2 0.0640(12) 0.0411(10) 0.0584(11) 0.0049(9) 0.0316(10) 0.0083(9)
C10_2 0.0690(14) 0.0437(11) 0.0686(14) 0.0068(9) 0.0369(12) 0.0093(9)
N3_2 0.0574(10) 0.0398(9) 0.0550(10) 0.0029(6) 0.0300(8) 0.0034(7)
N4_2 0.0642(11) 0.0421(9) 0.0567(9) 0.0027(7) 0.0344(8) 0.0029(8)
N5_2 0.0668(11) 0.0392(8) 0.0611(11) 0.0027(7) 0.0362(9) 0.0024(8)
C11_2 0.0731(14) 0.0463(11) 0.0685(13) -0.0017(10) 0.0384(11) -0.0078(10)
C12_2 0.0661(13) 0.0504(11) 0.0695(14) 0.0067(10) 0.0372(11) 0.0054(10)
C13_2 0.098(2) 0.097(2) 0.0685(17) -0.0066(15) 0.0409(16) -0.0300(19)
C14_2 0.097(2) 0.128(3) 0.0646(17) -0.0120(18) 0.0357(17) -0.019(2)
C15_2 0.093(2) 0.113(3) 0.0688(17) 0.0251(18) 0.0475(16) 0.022(2)
C16_2 0.148(4) 0.0743(19) 0.120(3) 0.020(2) 0.098(3) 0.003(2)
C17_2 0.133(3) 0.0588(15) 0.103(2) 0.0017(15) 0.081(2) -0.0090(17)
Si1 0.0922(7) 0.0413(5) 0.0540(5) 0.0027(3) 0.0421(5) 0.0060(4)
F1 0.1029(15) 0.0812(12) 0.0927(13) 0.0115(8) 0.0604(12) 0.0119(9)
F2 0.1231(14) 0.0515(8) 0.0642(8) 0.0107(6) 0.0502(9) 0.0157(8)
F3 0.1351(17) 0.0534(8) 0.0643(9) -0.0062(7) 0.0444(10) -0.0055(9)

loop_
_atom_type_symbol
_atom_type_description
_atom_type_scat_dispersion_real
_atom_type_scat_dispersion_imag
_atom_type_scat_source
C C 0.0181 0.0091 'International Tables Vol C Tables 4.2.6.8 and 6.1.1.4'
H H 0.0000 0.0000 'International Tables Vol C Tables 4.2.6.8 and 6.1.1.4'
Cu Cu -1.9646 0.5888 'International Tables Vol C Tables 4.2.6.8 and 6.1.1.4'
F F 0.0727 0.0534 'International Tables Vol C Tables 4.2.6.8 and 6.1.1.4'
N N 0.0311 0.0180 'International Tables Vol C Tables 4.2.6.8 and 6.1.1.4'
O O 0.0492 0.0322 'International Tables Vol C Tables 4.2.6.8 and 6.1.1.4'
Si Si 0.2541 0.3302 'International Tables Vol C Tables 4.2.6.8 and 6.1.1.4'

loop_
_citation_id
_citation_doi
_citation_year
1 10.26434/chemrxiv.12117558.v1 2020

loop_
_geom_angle_atom_site_label_1
_geom_angle_atom_site_label_2
_geom_angle_atom_site_label_3
_geom_angle
_geom_angle_site_symmetry_1
_geom_angle_site_symmetry_3
_geom_angle_publ_flag
N3_2 Cu1 N3_1 93.45(7) . . ?
N3_2 Cu1 N3_1 86.55(7) 3_666 . ?
N3_1 Cu1 N3_1 180.0 3_666 . ?
C6 C1 C2 118.0(3) . . ?
C6 C1 N2 121.4(2) . . ?
C2 C1 N2 120.5(2) . . ?
C3 C2 C1 119.9(3) . . ?
C4 C3 C2 121.6(3) . . ?
C5 C4 C3 118.7(3) . . ?
C4 C5 C6 121.4(3) . . ?
C5 C6 C1 120.4(3) . . ?
C1 N2 C8_1 118.9(2) . . ?
C1 N2 C8_2 120.9(2) . . ?
C8_1 N2 C8_2 112.4(2) . . ?
N2 C8_1 C9_1 111.4(2) . . ?
N3_1 C9_1 C10_1 107.2(2) . . ?
N3_1 C9_1 C8_1 120.8(2) . . ?
C10_1 C9_1 C8_1 132.0(2) . . ?
N5_1 C10_1 C9_1 104.9(2) . . ?
N4_1 N3_1 C9_1 110.45(19) . . ?
N4_1 N3_1 Cu1 120.07(15) . . ?
C9_1 N3_1 Cu1 128.76(17) . . ?
N3_1 N4_1 N5_1 105.67(19) . . ?
N4_1 N5_1 C10_1 111.8(2) . . ?
N4_1 N5_1 C11B_1 119.9(2) . . ?
C10_1 N5_1 C11B_1 128.2(2) . . ?
N4_1 N5_1 C11A_1 119.9(2) . . ?
C10_1 N5_1 C11A_1 128.2(2) . . ?
C12A_1 C11A_1 N5_1 112.5(3) . . ?
C13A_1 C12A_1 C17A_1 120.0 . . ?
C13A_1 C12A_1 C11A_1 118.8(3) . . ?
C17A_1 C12A_1 C11A_1 120.9(3) . . ?
C12A_1 C13A_1 C14A_1 120.0 . . ?
C15A_1 C14A_1 C13A_1 120.0 . . ?
C14A_1 C15A_1 C16A_1 120.0 . . ?
C17A_1 C16A_1 C15A_1 120.0 . . ?
C16A_1 C17A_1 C12A_1 120.0 . . ?
C12B_1 C11B_1 N5_1 108.4(4) . . ?
C13B_1 C12B_1 C17B_1 120.0 . . ?
C13B_1 C12B_1 C11B_1 122.1(7) . . ?
C17B_1 C12B_1 C11B_1 117.9(7) . . ?
C14B_1 C13B_1 C12B_1 120.0 . . ?
C13B_1 C14B_1 C15B_1 120.0 . . ?
C16B_1 C15B_1 C14B_1 120.0 . . ?
C15B_1 C16B_1 C17B_1 120.0 . . ?
C16B_1 C17B_1 C12B_1 120.0 . . ?
N2 C8_2 C9_2 109.5(2) . . ?
N3_2 C9_2 C10_2 106.5(2) . . ?
N3_2 C9_2 C8_2 120.2(2) . . ?
C10_2 C9_2 C8_2 133.2(2) . . ?
N5_2 C10_2 C9_2 105.3(2) . . ?
N4_2 N3_2 C9_2 110.97(19) . . ?
N4_2 N3_2 Cu1 119.40(14) . . ?
C9_2 N3_2 Cu1 128.33(15) . . ?
N3_2 N4_2 N5_2 105.74(18) . . ?
N4_2 N5_2 C10_2 111.48(19) . . ?
N4_2 N5_2 C11_2 118.4(2) . . ?
C10_2 N5_2 C11_2 130.1(2) . . ?
N5_2 C11_2 C12_2 113.5(2) . . ?
C17_2 C12_2 C13_2 118.1(3) . . ?
C17_2 C12_2 C11_2 117.6(2) . . ?
C13_2 C12_2 C11_2 124.3(2) . . ?
C12_2 C13_2 C14_2 120.7(3) . . ?
C15_2 C14_2 C13_2 119.9(4) . . ?
C16_2 C15_2 C14_2 119.9(3) . . ?
C15_2 C16_2 C17_2 121.1(3) . . ?
C12_2 C17_2 C16_2 120.3(3) . . ?
F1 Si1 F1 180.0 . 3_656 ?
F1 Si1 F3 90.66(11) . . ?
F1 Si1 F3 89.33(11) 3_656 . ?
F1 Si1 F3 89.33(11) . 3_656 ?
F1 Si1 F3 90.67(11) 3_656 3_656 ?
F3 Si1 F3 180.0 . 3_656 ?
F1 Si1 F2 89.50(9) . 3_656 ?
F1 Si1 F2 90.50(9) 3_656 3_656 ?
F3 Si1 F2 89.88(9) . 3_656 ?
F3 Si1 F2 90.12(9) 3_656 3_656 ?
F1 Si1 F2 90.50(9) . . ?
F1 Si1 F2 89.50(9) 3_656 . ?
F3 Si1 F2 90.12(9) . . ?
F3 Si1 F2 89.88(9) 3_656 . ?
F2 Si1 F2 180.0 3_656 . ?

loop_
_geom_bond_atom_site_label_1
_geom_bond_atom_site_label_2
_geom_bond_distance
_geom_bond_site_symmetry_2
_geom_bond_publ_flag
Cu1 N3_2 1.9849(19) . ?
Cu1 N3_2 1.9850(19) 3_666 ?
Cu1 N3_1 1.9928(19) 3_666 ?
Cu1 N3_1 1.9929(19) . ?
C1 C6 1.397(4) . ?
C1 C2 1.401(4) . ?
C1 N2 1.407(3) . ?
C2 C3 1.377(5) . ?
C3 C4 1.375(5) . ?
C4 C5 1.365(5) . ?
C5 C6 1.380(4) . ?
N2 C8_1 1.467(3) . ?
N2 C8_2 1.470(3) . ?
C8_1 C9_1 1.495(3) . ?
C9_1 N3_1 1.351(3) . ?
C9_1 C10_1 1.364(4) . ?
C10_1 N5_1 1.347(4) . ?
N3_1 N4_1 1.318(3) . ?
N4_1 N5_1 1.330(3) . ?
N5_1 C11B_1 1.480(3) . ?
N5_1 C11A_1 1.480(3) . ?
C11A_1 C12A_1 1.476(5) . ?
C12A_1 C13A_1 1.3900 . ?
C12A_1 C17A_1 1.3900 . ?
C13A_1 C14A_1 1.3900 . ?
C14A_1 C15A_1 1.3900 . ?
C15A_1 C16A_1 1.3900 . ?
C16A_1 C17A_1 1.3900 . ?
C11B_1 C12B_1 1.429(9) . ?
C12B_1 C13B_1 1.3900 . ?
C12B_1 C17B_1 1.3900 . ?
C13B_1 C14B_1 1.3900 . ?
C14B_1 C15B_1 1.3900 . ?
C15B_1 C16B_1 1.3900 . ?
C16B_1 C17B_1 1.3900 . ?
C8_2 C9_2 1.498(3) . ?
C9_2 N3_2 1.353(3) . ?
C9_2 C10_2 1.365(3) . ?
C10_2 N5_2 1.348(3) . ?
N3_2 N4_2 1.311(3) . ?
N4_2 N5_2 1.329(3) . ?
N5_2 C11_2 1.458(3) . ?
C11_2 C12_2 1.510(3) . ?
C12_2 C17_2 1.375(4) . ?
C12_2 C13_2 1.377(4) . ?
C13_2 C14_2 1.395(5) . ?
C14_2 C15_2 1.367(6) . ?
C15_2 C16_2 1.336(6) . ?
C16_2 C17_2 1.394(5) . ?
Si1 F1 1.677(2) . ?
Si1 F1 1.677(2) 3_656 ?
Si1 F3 1.6828(16) . ?
Si1 F3 1.6829(16) 3_656 ?
Si1 F2 1.6831(15) 3_656 ?
Si1 F2 1.6831(15) . ?
